data_4114307
loop_
_publ_author_name
'Christopher J. Tonzola'
'Maksudul M. Alam'
'Werner Kaminsky'
'Samson A. Jenekhe'

_publ_contact_author
;
      Tonzola, Chris
    Department of Chemistry, BOX 351700
    University of Washington
    Seattle, WA 98195
    USA
;
_publ_contact_author_email cjt@u.washington.edu
_publ_section_title
;
 New n-Type Organic Semiconductors: Synthesis, Single Crystal Structures,
 Cyclic Voltammetry, Photophysics, Electron Transport, and
 Electroluminescence of a Series of Diphenylanthrazolines
;
_journal_name_full 'Journal of the American Chemical Society'
_journal_page_first 13548
_journal_page_last 13558
_journal_paper_doi 10.1021/ja036314e
_journal_volume 125
_journal_year 2003
_chemical_formula_moiety 'C48 H48 N2'
_chemical_formula_sum 'C48 H48 N2'
_chemical_formula_weight 652.88
_chemical_melting_point 547
_chemical_name_common
;
2,7-Bis(4'-n-hexylphenyl)-4,9-diphenylanthrazoline
;
_chemical_name_systematic
;
2,7-Bis(4'-n-hexylphenyl)-4,9-diphenylanthrazoline
;
_space_group_IT_number 14
_symmetry_cell_setting monoclinic
_symmetry_space_group_name_Hall '-P 2ybc'
_symmetry_space_group_name_H-M 'P 1 21/c 1'
_atom_sites_solution_hydrogens geom
_atom_sites_solution_primary direct
_atom_sites_solution_secondary difmap
_audit_creation_method SHELXL-97
_cell_angle_alpha 90.00
_cell_angle_beta 104.231(3)
_cell_angle_gamma 90.00
_cell_formula_units_Z 2
_cell_length_a 14.2910(10)
_cell_length_b 5.8370(4)
_cell_length_c 21.752(2)
_cell_measurement_reflns_used 2885
_cell_measurement_temperature 130(2)
_cell_volume 1758.8(2)
_computing_cell_refinement 'HKL Scalepack (Otwinowski & Minor 1997)'
_computing_data_collection KappaCCD
_computing_data_reduction DENZO
_computing_molecular_graphics 'maXus, Zortep'
_computing_publication_material 'SHELXL-97 (Sheldrick, 1997)'
_computing_structure_refinement 'SHELXL-97 (Sheldrick, 1997)'
_computing_structure_solution SIR97
_diffrn_ambient_temperature 130(2)
_diffrn_measured_fraction_theta_full 0.928
_diffrn_measured_fraction_theta_max 0.928
_diffrn_measurement_device_type 'Nonius KappaCCD'
_diffrn_measurement_method '\f and \w scans'
_diffrn_radiation_monochromator graphite
_diffrn_radiation_source 'fine-focus sealed tube'
_diffrn_radiation_type MoK\a
_diffrn_radiation_wavelength 0.71073
_diffrn_reflns_av_R_equivalents 0.0739
_diffrn_reflns_av_sigmaI/netI 0.1007
_diffrn_reflns_limit_h_max 14
_diffrn_reflns_limit_h_min -14
_diffrn_reflns_limit_k_max 5
_diffrn_reflns_limit_k_min -5
_diffrn_reflns_limit_l_max 21
_diffrn_reflns_limit_l_min -21
_diffrn_reflns_number 3131
_diffrn_reflns_theta_full 20.81
_diffrn_reflns_theta_max 20.81
_diffrn_reflns_theta_min 2.94
_exptl_absorpt_coefficient_mu 0.071
_exptl_absorpt_correction_T_max 0.9986
_exptl_absorpt_correction_T_min 0.9509
_exptl_absorpt_correction_type Denzo2000
_exptl_absorpt_process_details 'numerical, using redundancy'
_exptl_crystal_colour orange
_exptl_crystal_density_diffrn 1.233
_exptl_crystal_description needle
_exptl_crystal_F_000 700
_exptl_crystal_size_max 0.72
_exptl_crystal_size_mid 0.14
_exptl_crystal_size_min 0.02
_refine_diff_density_max 0.331
_refine_diff_density_min -0.242
_refine_diff_density_rms 0.056
_refine_ls_extinction_coef 0.009(3)
_refine_ls_extinction_expression Fc^*^=kFc[1+0.001xFc^2^\l^3^/sin(2\q)]^-1/4^
_refine_ls_extinction_method SHELXL
_refine_ls_goodness_of_fit_ref 1.018
_refine_ls_hydrogen_treatment 'H atoms riding'
_refine_ls_matrix_type full
_refine_ls_number_parameters 228
_refine_ls_number_reflns 1708
_refine_ls_number_restraints 0
_refine_ls_restrained_S_all 1.018
_refine_ls_R_factor_all 0.1176
_refine_ls_R_factor_gt 0.0657
_refine_ls_shift/su_max 0.000
_refine_ls_shift/su_mean 0.000
_refine_ls_structure_factor_coef Fsqd
_refine_ls_weighting_details 'calc w=1/[\s^2^(Fo^2^)+(0.0853P)^2^+1.1867P] where P=(Fo^2^+2Fc^2^)/3'
_refine_ls_weighting_scheme calc
_refine_ls_wR_factor_gt 0.1514
_refine_ls_wR_factor_ref 0.1825
_reflns_number_gt 1054
_reflns_number_total 1708
_reflns_threshold_expression >2sigma(I)
_cod_data_source_file ja036314esi20030523_112506_2.cif
_cod_data_source_block 1b
_cod_original_sg_symbol_H-M 'P 21/c'
_cod_database_code 4114307

loop_
_symmetry_equiv_pos_as_xyz
'x, y, z'
'-x, y+1/2, -z+1/2'
'-x, -y, -z'
'x, -y-1/2, z-1/2'

loop_
_atom_site_label
_atom_site_type_symbol
_atom_site_fract_x
_atom_site_fract_y
_atom_site_fract_z
_atom_site_U_iso_or_equiv
_atom_site_adp_type
_atom_site_occupancy
_atom_site_symmetry_multiplicity
_atom_site_calc_flag
_atom_site_refinement_flags
N1 N 0.3961(3) 0.6286(6) 0.52967(18) 0.0256(11) Uani 1 1 d .
C1 C 0.5012(3) 1.0504(8) 0.4375(2) 0.0251(13) Uani 1 1 d .
H1 H 0.5013 1.0865 0.3949 0.030 Uiso 1 1 calc R
C2 C 0.4485(3) 0.8612(7) 0.4496(2) 0.0220(12) Uani 1 1 d .
C3 C 0.4459(3) 0.8119(8) 0.5132(2) 0.0248(13) Uani 1 1 d .
C4 C 0.3499(3) 0.4923(7) 0.4841(2) 0.0261(13) Uani 1 1 d .
C5 C 0.3504(3) 0.5304(8) 0.4191(2) 0.0270(13) Uani 1 1 d .
H5 H 0.3178 0.4253 0.3877 0.032 Uiso 1 1 calc R
C6 C 0.3967(3) 0.7142(7) 0.4012(2) 0.0257(13) Uani 1 1 d .
C7 C 0.3910(3) 0.7448(8) 0.3325(2) 0.0247(12) Uani 1 1 d .
C8 C 0.4211(3) 0.5730(8) 0.2982(2) 0.0290(13) Uani 1 1 d .
H8 H 0.4503 0.4395 0.3196 0.035 Uiso 1 1 calc R
C9 C 0.4094(4) 0.5912(8) 0.2328(2) 0.0327(14) Uani 1 1 d .
H9 H 0.4314 0.4722 0.2101 0.039 Uiso 1 1 calc R
C10 C 0.3651(3) 0.7854(8) 0.2010(2) 0.0312(14) Uani 1 1 d .
H10 H 0.3559 0.7986 0.1563 0.037 Uiso 1 1 calc R
C11 C 0.3347(4) 0.9589(8) 0.2350(2) 0.0332(14) Uani 1 1 d .
H11 H 0.3045 1.0914 0.2136 0.040 Uiso 1 1 calc R
C12 C 0.3478(3) 0.9407(7) 0.3000(2) 0.0296(13) Uani 1 1 d .
H12 H 0.3274 1.0617 0.3229 0.036 Uiso 1 1 calc R
C13 C 0.2925(3) 0.3018(8) 0.5016(2) 0.0259(13) Uani 1 1 d .
C14 C 0.2928(4) 0.2606(8) 0.5645(2) 0.0305(13) Uani 1 1 d .
H14 H 0.3342 0.3481 0.5969 0.037 Uiso 1 1 calc R
C15 C 0.2343(4) 0.0954(9) 0.5811(3) 0.0409(15) Uani 1 1 d .
H15 H 0.2353 0.0727 0.6245 0.049 Uiso 1 1 calc R
C16 C 0.1737(5) -0.0386(11) 0.5348(3) 0.065(2) Uani 1 1 d .
C17 C 0.1764(4) -0.0020(10) 0.4725(3) 0.0576(19) Uani 1 1 d .
H17 H 0.1376 -0.0947 0.4402 0.069 Uiso 1 1 calc R
C18 C 0.2329(4) 0.1627(8) 0.4562(3) 0.0413(15) Uani 1 1 d .
H18 H 0.2319 0.1837 0.4127 0.050 Uiso 1 1 calc R
C19 C 0.1114(6) -0.2272(18) 0.5503(4) 0.133(4) Uani 1 1 d .
H19A H 0.0484 -0.2118 0.5191 0.160 Uiso 1 1 calc R
H19B H 0.1401 -0.3717 0.5397 0.160 Uiso 1 1 calc R
C20 C 0.0918(5) -0.2629(19) 0.6023(4) 0.138(4) Uani 1 1 d .
H20A H 0.0696 -0.1147 0.6157 0.165 Uiso 1 1 calc R
H20B H 0.1539 -0.2981 0.6329 0.165 Uiso 1 1 calc R
C21 C 0.0197(5) -0.4435(13) 0.6130(3) 0.083(3) Uani 1 1 d .
H21A H -0.0344 -0.4533 0.5746 0.100 Uiso 1 1 calc R
H21B H 0.0520 -0.5948 0.6193 0.100 Uiso 1 1 calc R
C22 C -0.0199(4) -0.3899(11) 0.6694(3) 0.071(2) Uani 1 1 d .
H22A H 0.0339 -0.3940 0.7081 0.085 Uiso 1 1 calc R
H22B H -0.0459 -0.2319 0.6649 0.085 Uiso 1 1 calc R
C23 C -0.0979(4) -0.5495(9) 0.6786(3) 0.0492(17) Uani 1 1 d .
H23A H -0.0700 -0.7033 0.6902 0.059 Uiso 1 1 calc R
H23B H -0.1478 -0.5637 0.6382 0.059 Uiso 1 1 calc R
C24 C -0.1449(4) -0.4649(10) 0.7301(3) 0.0599(19) Uani 1 1 d .
H24A H -0.0951 -0.4422 0.7696 0.090 Uiso 1 1 calc R
H24B H -0.1917 -0.5787 0.7370 0.090 Uiso 1 1 calc R
H24C H -0.1780 -0.3195 0.7169 0.090 Uiso 1 1 calc R

loop_
_atom_site_aniso_label
_atom_site_aniso_U_11
_atom_site_aniso_U_22
_atom_site_aniso_U_33
_atom_site_aniso_U_23
_atom_site_aniso_U_13
_atom_site_aniso_U_12
N1 0.031(3) 0.019(2) 0.024(3) 0.0029(19) 0.003(2) 0.0008(19)
C1 0.026(3) 0.030(3) 0.020(3) 0.000(2) 0.007(2) 0.010(2)
C2 0.027(3) 0.024(3) 0.016(3) 0.000(2) 0.008(2) 0.005(2)
C3 0.030(3) 0.022(3) 0.019(3) 0.000(2) -0.001(3) 0.000(2)
C4 0.025(3) 0.021(3) 0.030(3) 0.003(3) 0.000(2) 0.007(2)
C5 0.032(3) 0.028(3) 0.018(3) -0.003(2) 0.001(2) 0.002(2)
C6 0.032(3) 0.022(3) 0.020(3) -0.001(2) 0.000(2) 0.007(2)
C7 0.020(3) 0.032(3) 0.020(3) -0.005(2) 0.001(2) -0.008(2)
C8 0.034(3) 0.029(3) 0.024(3) 0.001(3) 0.008(3) 0.000(2)
C9 0.040(3) 0.030(3) 0.028(4) -0.001(3) 0.007(3) 0.001(2)
C10 0.039(3) 0.029(3) 0.022(3) -0.005(3) 0.001(3) -0.009(2)
C11 0.049(4) 0.028(3) 0.015(3) -0.002(2) -0.005(3) -0.002(2)
C12 0.040(3) 0.018(3) 0.029(4) -0.002(2) 0.005(3) 0.000(2)
C13 0.024(3) 0.026(3) 0.024(3) 0.001(2) -0.001(3) 0.005(2)
C14 0.036(3) 0.030(3) 0.023(3) 0.003(2) 0.003(3) -0.002(3)
C15 0.044(4) 0.050(3) 0.026(3) 0.013(3) 0.002(3) -0.008(3)
C16 0.069(5) 0.076(4) 0.039(4) 0.023(4) -0.009(4) -0.044(4)
C17 0.068(4) 0.063(4) 0.030(4) 0.014(3) -0.008(3) -0.040(4)
C18 0.047(4) 0.045(3) 0.028(4) 0.006(3) 0.001(3) -0.012(3)
C19 0.117(8) 0.220(10) 0.046(5) 0.037(6) -0.012(5) -0.121(7)
C20 0.059(5) 0.248(11) 0.086(7) 0.086(7) -0.019(5) -0.087(6)
C21 0.046(4) 0.115(6) 0.073(5) 0.057(5) -0.013(4) -0.040(4)
C22 0.058(5) 0.059(4) 0.079(5) 0.030(4) -0.014(4) -0.016(3)
C23 0.031(4) 0.036(3) 0.073(5) 0.010(3) 0.000(3) -0.008(3)
C24 0.041(4) 0.055(4) 0.076(5) -0.010(3) -0.001(3) 0.006(3)

loop_
_atom_type_symbol
_atom_type_description
_atom_type_scat_dispersion_real
_atom_type_scat_dispersion_imag
_atom_type_scat_source
C C 0.0033 0.0016 'International Tables Vol C Tables 4.2.6.8 and 6.1.1.4'
H H 0.0000 0.0000 'International Tables Vol C Tables 4.2.6.8 and 6.1.1.4'
N N 0.0061 0.0033 'International Tables Vol C Tables 4.2.6.8 and 6.1.1.4'

loop_
_geom_angle_atom_site_label_1
_geom_angle_atom_site_label_2
_geom_angle_atom_site_label_3
_geom_angle
_geom_angle_site_symmetry_1
_geom_angle_site_symmetry_3
C4 N1 C3 118.0(4) . .
C2 C1 C3 121.5(4) . 3_676
C2 C1 H1 119.3 . .
C3 C1 H1 119.3 3_676 .
C1 C2 C6 123.0(4) . .
C1 C2 C3 119.2(4) . .
C6 C2 C3 117.8(4) . .
N1 C3 C1 117.4(4) . 3_676
N1 C3 C2 123.2(4) . .
C1 C3 C2 119.3(4) 3_676 .
N1 C4 C5 121.7(4) . .
N1 C4 C13 117.9(4) . .
C5 C4 C13 120.3(4) . .
C6 C5 C4 121.5(4) . .
C6 C5 H5 119.2 . .
C4 C5 H5 119.2 . .
C5 C6 C2 117.7(4) . .
C5 C6 C7 118.0(4) . .
C2 C6 C7 124.3(4) . .
C8 C7 C12 118.5(4) . .
C8 C7 C6 120.5(4) . .
C12 C7 C6 120.7(4) . .
C7 C8 C9 121.3(4) . .
C7 C8 H8 119.3 . .
C9 C8 H8 119.3 . .
C8 C9 C10 119.6(5) . .
C8 C9 H9 120.2 . .
C10 C9 H9 120.2 . .
C11 C10 C9 119.4(5) . .
C11 C10 H10 120.3 . .
C9 C10 H10 120.3 . .
C12 C11 C10 120.6(4) . .
C12 C11 H11 119.7 . .
C10 C11 H11 119.7 . .
C11 C12 C7 120.5(4) . .
C11 C12 H12 119.7 . .
C7 C12 H12 119.7 . .
C14 C13 C18 116.8(5) . .
C14 C13 C4 120.9(4) . .
C18 C13 C4 122.3(5) . .
C15 C14 C13 121.5(5) . .
C15 C14 H14 119.2 . .
C13 C14 H14 119.2 . .
C14 C15 C16 120.8(5) . .
C14 C15 H15 119.6 . .
C16 C15 H15 119.6 . .
C17 C16 C15 117.3(5) . .
C17 C16 C19 119.6(6) . .
C15 C16 C19 123.0(6) . .
C18 C17 C16 121.8(5) . .
C18 C17 H17 119.1 . .
C16 C17 H17 119.1 . .
C17 C18 C13 121.7(5) . .
C17 C18 H18 119.1 . .
C13 C18 H18 119.1 . .
C20 C19 C16 127.0(8) . .
C20 C19 H19A 105.6 . .
C16 C19 H19A 105.6 . .
C20 C19 H19B 105.6 . .
C16 C19 H19B 105.6 . .
H19A C19 H19B 106.1 . .
C19 C20 C21 124.1(9) . .
C19 C20 H20A 106.3 . .
C21 C20 H20A 106.3 . .
C19 C20 H20B 106.3 . .
C21 C20 H20B 106.3 . .
H20A C20 H20B 106.4 . .
C22 C21 C20 112.4(7) . .
C22 C21 H21A 109.1 . .
C20 C21 H21A 109.1 . .
C22 C21 H21B 109.1 . .
C20 C21 H21B 109.1 . .
H21A C21 H21B 107.8 . .
C23 C22 C21 114.8(6) . .
C23 C22 H22A 108.6 . .
C21 C22 H22A 108.6 . .
C23 C22 H22B 108.6 . .
C21 C22 H22B 108.6 . .
H22A C22 H22B 107.5 . .
C22 C23 C24 111.8(5) . .
C22 C23 H23A 109.2 . .
C24 C23 H23A 109.2 . .
C22 C23 H23B 109.2 . .
C24 C23 H23B 109.2 . .
H23A C23 H23B 107.9 . .
C23 C24 H24A 109.5 . .
C23 C24 H24B 109.5 . .
H24A C24 H24B 109.5 . .
C23 C24 H24C 109.5 . .
H24A C24 H24C 109.5 . .
H24B C24 H24C 109.5 . .

loop_
_geom_bond_atom_site_label_1
_geom_bond_atom_site_label_2
_geom_bond_distance
_geom_bond_site_symmetry_2
N1 C4 1.315(6) .
N1 C3 1.380(6) .
C1 C2 1.399(6) .
C1 C3 1.403(6) 3_676
C1 H1 0.9500 .
C2 C6 1.418(6) .
C2 C3 1.422(6) .
C3 C1 1.403(6) 3_676
C4 C5 1.435(6) .
C4 C13 1.485(6) .
C5 C6 1.366(6) .
C5 H5 0.9500 .
C6 C7 1.488(6) .
C7 C8 1.379(6) .
C7 C12 1.404(6) .
C8 C9 1.395(7) .
C8 H8 0.9500 .
C9 C10 1.397(6) .
C9 H9 0.9500 .
C10 C11 1.386(6) .
C10 H10 0.9500 .
C11 C12 1.383(6) .
C11 H11 0.9500 .
C12 H12 0.9500 .
C13 C14 1.389(6) .
C13 C18 1.395(7) .
C14 C15 1.380(7) .
C14 H14 0.9500 .
C15 C16 1.395(7) .
C15 H15 0.9500 .
C16 C17 1.381(8) .
C16 C19 1.506(9) .
C17 C18 1.358(7) .
C17 H17 0.9500 .
C18 H18 0.9500 .
C19 C20 1.248(9) .
C19 H19A 0.9900 .
C19 H19B 0.9900 .
C20 C21 1.531(9) .
C20 H20A 0.9900 .
C20 H20B 0.9900 .
C21 C22 1.507(9) .
C21 H21A 0.9900 .
C21 H21B 0.9900 .
C22 C23 1.503(7) .
C22 H22A 0.9900 .
C22 H22B 0.9900 .
C23 C24 1.523(7) .
C23 H23A 0.9900 .
C23 H23B 0.9900 .
C24 H24A 0.9800 .
C24 H24B 0.9800 .
C24 H24C 0.9800 .

loop_
_geom_torsion_atom_site_label_1
_geom_torsion_atom_site_label_2
_geom_torsion_atom_site_label_3
_geom_torsion_atom_site_label_4
_geom_torsion
_geom_torsion_site_symmetry_1
_geom_torsion_site_symmetry_4
C3 C1 C2 C6 -178.0(4) 3_676 .
C3 C1 C2 C3 2.1(7) 3_676 .
C4 N1 C3 C1 -177.0(4) . 3_676
C4 N1 C3 C2 0.7(6) . .
C1 C2 C3 N1 -179.7(4) . .
C6 C2 C3 N1 0.3(6) . .
C1 C2 C3 C1 -2.0(7) . 3_676
C6 C2 C3 C1 178.0(4) . 3_676
C3 N1 C4 C5 0.0(6) . .
C3 N1 C4 C13 -177.1(4) . .
N1 C4 C5 C6 -2.0(7) . .
C13 C4 C5 C6 175.1(4) . .
C4 C5 C6 C2 2.9(6) . .
C4 C5 C6 C7 -178.1(4) . .
C1 C2 C6 C5 177.9(4) . .
C3 C2 C6 C5 -2.1(6) . .
C1 C2 C6 C7 -1.0(7) . .
C3 C2 C6 C7 179.0(4) . .
C5 C6 C7 C8 -56.6(6) . .
C2 C6 C7 C8 122.3(5) . .
C5 C6 C7 C12 118.1(5) . .
C2 C6 C7 C12 -63.0(6) . .
C12 C7 C8 C9 0.1(7) . .
C6 C7 C8 C9 174.9(4) . .
C7 C8 C9 C10 -1.0(7) . .
C8 C9 C10 C11 0.9(7) . .
C9 C10 C11 C12 0.0(7) . .
C10 C11 C12 C7 -0.8(7) . .
C8 C7 C12 C11 0.8(7) . .
C6 C7 C12 C11 -174.0(4) . .
N1 C4 C13 C14 -4.0(6) . .
C5 C4 C13 C14 178.8(4) . .
N1 C4 C13 C18 173.2(5) . .
C5 C4 C13 C18 -4.0(7) . .
C18 C13 C14 C15 -2.2(7) . .
C4 C13 C14 C15 175.1(4) . .
C13 C14 C15 C16 1.0(8) . .
C14 C15 C16 C17 1.3(9) . .
C14 C15 C16 C19 177.5(7) . .
C15 C16 C17 C18 -2.2(10) . .
C19 C16 C17 C18 -178.6(7) . .
C16 C17 C18 C13 0.9(10) . .
C14 C13 C18 C17 1.3(8) . .
C4 C13 C18 C17 -175.9(5) . .
C17 C16 C19 C20 -170.2(10) . .
C15 C16 C19 C20 13.6(16) . .
C16 C19 C20 C21 173.5(8) . .
C19 C20 C21 C22 -156.8(11) . .
C20 C21 C22 C23 174.6(6) . .
C21 C22 C23 C24 -171.4(5) . .
